data_7210991
loop_
_publ_author_name
'Hu, Fei-Long'
'Mi, Yan'
'Gu, Yun-Qiong'
'Zhu, Li-Gang'
'Yang, Sheng-Lan'
'Wei, Han'
'Lang, Jian-Ping'

_publ_section_title
;
 Structure diversities of ten entangled coordination polymers assembled
 from reactions of Co(ii) or Ni(ii) salts with 5-(pyridin-4-yl)isophthalic
 acid in the absence or presence of auxiliary N-donor ligands
;
_journal_issue 45
_journal_name_full CrystEngComm
_journal_page_first 9553
_journal_paper_doi 10.1039/c3ce41059e
_journal_volume 15
_journal_year 2013
_chemical_formula_sum 'C H Co N O'
_chemical_formula_weight 101.96
_chemical_name_systematic
; 
 ? 
;
_space_group_IT_number 13
_symmetry_space_group_name_Hall '-P 2yc'
_symmetry_space_group_name_H-M 'P 1 2/c 1'
_atom_sites_solution_hydrogens geom
_atom_sites_solution_primary direct
_atom_sites_solution_secondary difmap
_audit_creation_method SHELXL-97
_cell_angle_alpha 90.00
_cell_angle_beta 101.75
_cell_angle_gamma 90.00
_cell_formula_units_Z 51
_cell_length_a 12.824(9)
_cell_length_b 10.318(7)
_cell_length_c 31.48(2)
_cell_measurement_temperature 296(2)
_cell_volume 4078(5)
_computing_structure_refinement 'SHELXL-97 (Sheldrick, 1997)'
_computing_structure_solution 'SHELXS-97 (Sheldrick, 1990)'
_diffrn_ambient_temperature 296(2)
_diffrn_measured_fraction_theta_full 0.890
_diffrn_measured_fraction_theta_max 0.890
_diffrn_radiation_monochromator graphite
_diffrn_radiation_source 'fine-focus sealed tube'
_diffrn_radiation_type MoK\a
_diffrn_radiation_wavelength 0.71073
_diffrn_reflns_av_R_equivalents 0.0566
_diffrn_reflns_av_sigmaI/netI 0.1004
_diffrn_reflns_limit_h_max 15
_diffrn_reflns_limit_h_min -15
_diffrn_reflns_limit_k_max 12
_diffrn_reflns_limit_k_min -11
_diffrn_reflns_limit_l_max 37
_diffrn_reflns_limit_l_min -28
_diffrn_reflns_number 19362
_diffrn_reflns_theta_full 25.01
_diffrn_reflns_theta_max 25.01
_diffrn_reflns_theta_min 1.97
_exptl_absorpt_coefficient_mu 5.094
_exptl_crystal_density_diffrn 2.117
_exptl_crystal_density_method 'not measured'
_exptl_crystal_F_000 2499
_refine_diff_density_max 1.357
_refine_diff_density_min -0.436
_refine_diff_density_rms 0.075
_refine_ls_extinction_method none
_refine_ls_goodness_of_fit_ref 0.923
_refine_ls_hydrogen_treatment mixed
_refine_ls_matrix_type full
_refine_ls_number_parameters 595
_refine_ls_number_reflns 6413
_refine_ls_number_restraints 1650
_refine_ls_restrained_S_all 0.858
_refine_ls_R_factor_all 0.0970
_refine_ls_R_factor_gt 0.0588
_refine_ls_shift/su_max 0.010
_refine_ls_shift/su_mean 0.002
_refine_ls_structure_factor_coef Fsqd
_refine_ls_weighting_details 'calc w=1/[\s^2^(Fo^2^)+(0.0642P)^2^+0.0000P] where P=(Fo^2^+2Fc^2^)/3'
_refine_ls_weighting_scheme calc
_refine_ls_wR_factor_gt 0.1296
_refine_ls_wR_factor_ref 0.1424
_reflns_number_gt 4057
_reflns_number_total 6413
_reflns_threshold_expression >2sigma(I)
_cod_data_source_file c3ce41059e.txt
_cod_data_source_block 1
_cod_original_cell_volume 4079(5)
_cod_database_code 7210991

loop_
_symmetry_equiv_pos_as_xyz
'x, y, z'
'-x, y, -z+1/2'
'-x, -y, -z'
'x, -y, z-1/2'

loop_
_atom_site_label
_atom_site_type_symbol
_atom_site_fract_x
_atom_site_fract_y
_atom_site_fract_z
_atom_site_U_iso_or_equiv
_atom_site_adp_type
_atom_site_occupancy
_atom_site_symmetry_multiplicity
_atom_site_calc_flag
_atom_site_refinement_flags
Co1 Co 0.92408(5) 0.60220(6) 0.131295(19) 0.03246(18) Uani 1 1 d .
Co2 Co 0.54083(5) 0.14730(6) 0.371521(18) 0.03007(18) Uani 1 1 d .
N1 N 1.0125(3) 0.6369(4) 0.08126(12) 0.0404(9) Uani 1 1 d U
N2 N 0.8068(3) 0.5747(3) 0.07580(12) 0.0326(8) Uani 1 1 d U
N3 N 0.6828(3) 0.1112(4) 0.41903(13) 0.0402(9) Uani 1 1 d U
N4 N 0.4871(3) 0.1699(3) 0.42949(12) 0.0341(9) Uani 1 1 d U
N5 N 0.3952(3) 0.1529(4) 0.32470(12) 0.0382(9) Uani 1 1 d U
N6 N 0.8270(3) 0.5999(4) 0.17925(12) 0.0388(9) Uani 1 1 d U
O1 O 0.9874(3) 0.4267(3) 0.14912(10) 0.0416(8) Uani 1 1 d U
O2 O 0.8820(3) 0.2999(4) 0.10129(12) 0.0663(12) Uani 1 1 d U
O3 O 1.0292(3) 0.7346(3) 0.17012(10) 0.0444(8) Uani 1 1 d U
O4 O 0.8924(3) 0.8205(3) 0.12573(11) 0.0484(9) Uani 1 1 d U
O5 O 0.6010(3) 0.0125(3) 0.33202(10) 0.0421(8) Uani 1 1 d U
O6 O 0.5120(3) -0.0735(3) 0.37776(11) 0.0447(8) Uani 1 1 d U
O7 O 0.5910(2) 0.3192(3) 0.35255(10) 0.0396(8) Uani 1 1 d U
O8 O 0.5161(3) 0.4435(3) 0.39615(12) 0.0610(10) Uani 1 1 d U
C1 C 0.9537(4) 0.3168(4) 0.13354(15) 0.0356(11) Uani 1 1 d U
C2 C 1.0082(3) 0.1988(4) 0.15700(14) 0.0332(10) Uani 1 1 d U
C3 C 1.0928(4) 0.2100(4) 0.19147(15) 0.0404(12) Uani 1 1 d U
H3 H 1.1199 0.2921 0.1994 0.048 Uiso 1 1 calc R
C4 C 0.9757(4) 0.8315(4) 0.15294(15) 0.0371(11) Uani 1 1 d U
C5 C 1.0172(3) 0.9652(4) 0.16716(15) 0.0353(11) Uani 1 1 d U
C6 C 0.9702(3) 1.0743(4) 0.14432(14) 0.0322(10) Uani 1 1 d U
H6 H 0.9139 1.0640 0.1208 0.039 Uiso 1 1 calc R
C7 C 1.0998(3) 0.9798(4) 0.20200(14) 0.0368(11) Uani 1 1 d U
H7 H 1.1297 0.9070 0.2171 0.044 Uiso 1 1 calc R
C8 C 1.1398(4) 1.1029(4) 0.21519(15) 0.0399(11) Uani 1 1 d U
C9 C 1.2283(4) 1.1195(4) 0.25263(16) 0.0410(12) Uani 1 1 d U
C10 C 1.3134(4) 1.2002(5) 0.25097(17) 0.0558(15) Uani 1 1 d U
H10 H 1.3168 1.2437 0.2254 0.067 Uiso 1 1 calc R
C11 C 1.2310(4) 1.0527(5) 0.29099(15) 0.0464(13) Uani 1 1 d U
H11 H 1.1764 0.9955 0.2933 0.056 Uiso 1 1 calc R
C12 C 0.7451(4) 0.6820(5) 0.17803(16) 0.0464(12) Uani 1 1 d U
H12 H 0.7212 0.7287 0.1527 0.056 Uiso 1 1 calc R
C13 C 0.6946(4) 0.7010(5) 0.21212(16) 0.0444(12) Uani 1 1 d U
H13 H 0.6392 0.7604 0.2097 0.053 Uiso 1 1 calc R
C14 C 0.7270(4) 0.6310(4) 0.25002(15) 0.0344(10) Uani 1 1 d U
C15 C 0.8146(4) 0.5493(5) 0.25231(16) 0.0484(13) Uani 1 1 d U
H15 H 0.8429 0.5053 0.2778 0.058 Uiso 1 1 calc R
C16 C 0.8590(4) 0.5348(5) 0.21574(16) 0.0468(12) Uani 1 1 d U
H16 H 0.9145 0.4759 0.2171 0.056 Uiso 1 1 calc R
C17 C 0.6740(4) 0.6464(4) 0.28744(15) 0.0379(11) Uani 1 1 d U
C18 C 0.6509(4) 0.5385(4) 0.31024(15) 0.0382(11) Uani 1 1 d U
H18 H 0.6726 0.4572 0.3027 0.046 Uiso 1 1 calc R
C19 C 0.5962(4) 0.5484(4) 0.34413(14) 0.0320(10) Uani 1 1 d U
C20 C 0.5653(4) 0.4285(4) 0.36677(15) 0.0343(11) Uani 1 1 d U
C21 C 0.7055(4) 0.5411(5) 0.07305(16) 0.0423(12) Uani 1 1 d U
H21 H 0.6818 0.5254 0.0986 0.051 Uiso 1 1 calc R
C22 C 0.6341(4) 0.5283(5) 0.03424(17) 0.0490(13) Uani 1 1 d U
H22 H 0.5640 0.5049 0.0341 0.059 Uiso 1 1 calc R
C23 C 0.6651(4) 0.5497(5) -0.00389(17) 0.0470(13) Uani 1 1 d U
H23 H 0.6171 0.5409 -0.0302 0.056 Uiso 1 1 calc R
C24 C 0.7716(4) 0.5854(5) -0.00263(15) 0.0409(12) Uani 1 1 d U
C25 C 0.8134(5) 0.6108(5) -0.04084(17) 0.0534(13) Uani 1 1 d U
H25 H 0.7693 0.6005 -0.0680 0.064 Uiso 1 1 calc R
C26 C 0.9146(4) 0.6491(5) -0.03834(16) 0.0516(13) Uani 1 1 d U
H26 H 0.9387 0.6680 -0.0636 0.062 Uiso 1 1 calc R
C27 C 0.9859(4) 0.6609(5) 0.00308(17) 0.0470(12) Uani 1 1 d U
C28 C 1.0921(4) 0.6990(6) 0.00725(19) 0.0587(14) Uani 1 1 d U
H28 H 1.1193 0.7187 -0.0172 0.070 Uiso 1 1 calc R
C29 C 1.1557(4) 0.7070(6) 0.0480(2) 0.0657(16) Uani 1 1 d U
H29 H 1.2261 0.7344 0.0515 0.079 Uiso 1 1 calc R
C30 C 1.1134(4) 0.6733(5) 0.08418(18) 0.0513(13) Uani 1 1 d U
H30 H 1.1578 0.6766 0.1115 0.062 Uiso 1 1 calc R
C31 C 0.9495(4) 0.6336(5) 0.04051(15) 0.0373(10) Uani 1 1 d U
C32 C 0.8402(4) 0.5965(4) 0.03859(15) 0.0372(11) Uani 1 1 d U
C33 C 0.7791(4) 0.0765(6) 0.41173(19) 0.0587(14) Uani 1 1 d U
H33 H 0.7907 0.0755 0.3835 0.070 Uiso 1 1 calc R
C34 C 0.8605(5) 0.0426(7) 0.4456(2) 0.0754(18) Uani 1 1 d U
H34 H 0.9253 0.0153 0.4398 0.091 Uiso 1 1 calc R
C35 C 0.8481(5) 0.0481(6) 0.4870(2) 0.0703(17) Uani 1 1 d U
H35 H 0.9044 0.0260 0.5095 0.084 Uiso 1 1 calc R
C36 C 0.7481(5) 0.0880(5) 0.49665(18) 0.0581(15) Uani 1 1 d U
C37 C 0.7259(6) 0.0988(6) 0.53879(19) 0.0657(16) Uani 1 1 d U
H37 H 0.7798 0.0839 0.5629 0.079 Uiso 1 1 calc R
C38 C 0.6295(5) 0.1299(5) 0.54427(17) 0.0605(15) Uani 1 1 d U
H38 H 0.6177 0.1355 0.5724 0.073 Uiso 1 1 calc R
C39 C 0.5415(5) 0.1557(5) 0.50847(16) 0.0497(13) Uani 1 1 d U
C40 C 0.4384(5) 0.1877(5) 0.5121(2) 0.0619(15) Uani 1 1 d U
H40 H 0.4214 0.1937 0.5394 0.074 Uiso 1 1 calc R
C41 C 0.3637(5) 0.2100(5) 0.4766(2) 0.0606(15) Uani 1 1 d U
H41 H 0.2948 0.2305 0.4794 0.073 Uiso 1 1 calc R
C42 C 0.3882(4) 0.2026(5) 0.43470(18) 0.0480(12) Uani 1 1 d U
H42 H 0.3355 0.2205 0.4104 0.058 Uiso 1 1 calc R
C43 C 0.5620(4) 0.1485(4) 0.46582(15) 0.0384(11) Uani 1 1 d U
C44 C 0.6675(4) 0.1151(4) 0.46018(15) 0.0402(11) Uani 1 1 d U
C45 C 0.5666(4) -0.0853(4) 0.34956(15) 0.0376(11) Uani 1 1 d U
C46 C 0.5955(4) -0.2185(4) 0.33554(14) 0.0344(10) Uani 1 1 d U
C47 C 0.6463(4) -0.2308(4) 0.30087(15) 0.0382(11) Uani 1 1 d U
H47 H 0.6622 -0.1571 0.2864 0.046 Uiso 1 1 calc R
C48 C 0.5705(3) -0.3277(4) 0.35664(14) 0.0347(10) Uani 1 1 d U
H48 H 0.5358 -0.3187 0.3797 0.042 Uiso 1 1 calc R
C49 C 0.3140(4) 0.0708(5) 0.32567(16) 0.0475(13) Uani 1 1 d U
H49 H 0.3142 0.0242 0.3510 0.057 Uiso 1 1 calc R
C50 C 0.3936(4) 0.2163(5) 0.28740(17) 0.0550(14) Uani 1 1 d U
H50 H 0.4488 0.2735 0.2859 0.066 Uiso 1 1 calc R

loop_
_atom_site_aniso_label
_atom_site_aniso_U_11
_atom_site_aniso_U_22
_atom_site_aniso_U_33
_atom_site_aniso_U_23
_atom_site_aniso_U_13
_atom_site_aniso_U_12
Co1 0.0417(4) 0.0255(3) 0.0303(4) 0.0004(3) 0.0073(3) 0.0047(3)
Co2 0.0405(3) 0.0228(3) 0.0272(3) -0.0012(2) 0.0075(3) -0.0050(3)
N1 0.037(2) 0.044(2) 0.042(2) -0.0033(18) 0.0131(17) -0.0006(17)
N2 0.038(2) 0.0272(19) 0.034(2) 0.0012(15) 0.0110(16) 0.0018(15)
N3 0.039(2) 0.038(2) 0.044(2) -0.0026(17) 0.0097(18) -0.0064(17)
N4 0.042(2) 0.0224(18) 0.041(2) 0.0004(15) 0.0157(17) -0.0035(15)
N5 0.044(2) 0.029(2) 0.039(2) 0.0023(17) 0.0024(18) -0.0053(17)
N6 0.050(2) 0.032(2) 0.037(2) 0.0067(17) 0.0149(17) 0.0059(18)
O1 0.0520(19) 0.0214(17) 0.051(2) 0.0007(14) 0.0088(16) 0.0041(14)
O2 0.079(3) 0.041(2) 0.064(3) 0.0088(18) -0.022(2) 0.0049(19)
O3 0.055(2) 0.0266(18) 0.0470(19) 0.0003(14) 0.0005(16) -0.0006(15)
O4 0.053(2) 0.0304(19) 0.055(2) -0.0014(15) -0.0040(17) -0.0045(15)
O5 0.059(2) 0.0222(17) 0.0468(19) -0.0003(14) 0.0158(16) -0.0035(14)
O6 0.059(2) 0.0292(18) 0.051(2) -0.0039(15) 0.0241(17) 0.0062(15)
O7 0.0542(19) 0.0224(17) 0.0457(19) -0.0010(14) 0.0180(15) -0.0039(14)
O8 0.099(3) 0.034(2) 0.064(3) 0.0115(18) 0.049(2) 0.0069(19)
C1 0.045(3) 0.023(2) 0.037(3) 0.0043(19) 0.004(2) 0.006(2)
C2 0.042(3) 0.020(2) 0.037(3) 0.0017(19) 0.007(2) 0.0025(19)
C3 0.052(3) 0.021(2) 0.046(3) -0.004(2) 0.005(2) -0.005(2)
C4 0.050(3) 0.025(2) 0.033(2) -0.0009(19) 0.000(2) -0.003(2)
C5 0.040(2) 0.022(2) 0.042(3) -0.0007(19) 0.004(2) -0.0004(18)
C6 0.036(2) 0.027(2) 0.030(2) 0.0017(18) -0.0004(19) 0.0006(18)
C7 0.042(2) 0.026(2) 0.039(3) 0.0032(19) -0.001(2) 0.0026(19)
C8 0.044(3) 0.027(2) 0.045(3) -0.002(2) -0.001(2) 0.001(2)
C9 0.045(3) 0.026(2) 0.047(3) 0.002(2) 0.001(2) -0.003(2)
C10 0.067(3) 0.047(3) 0.045(3) 0.017(2) -0.009(3) -0.017(3)
C11 0.043(3) 0.050(3) 0.043(3) 0.001(2) 0.001(2) -0.014(2)
C12 0.053(3) 0.046(3) 0.042(3) 0.008(2) 0.013(2) 0.014(2)
C13 0.049(3) 0.043(3) 0.044(3) 0.001(2) 0.014(2) 0.015(2)
C14 0.049(3) 0.025(2) 0.034(2) -0.0013(19) 0.019(2) -0.001(2)
C15 0.070(3) 0.038(3) 0.043(3) 0.009(2) 0.026(2) 0.017(2)
C16 0.058(3) 0.039(3) 0.047(3) 0.007(2) 0.019(2) 0.015(2)
C17 0.052(3) 0.029(2) 0.038(3) -0.002(2) 0.021(2) 0.000(2)
C18 0.052(3) 0.024(2) 0.042(3) -0.004(2) 0.017(2) 0.001(2)
C19 0.046(3) 0.020(2) 0.031(2) 0.0014(18) 0.010(2) -0.0009(19)
C20 0.041(3) 0.028(3) 0.034(3) 0.003(2) 0.007(2) -0.0026(19)
C21 0.046(3) 0.039(3) 0.044(3) 0.001(2) 0.014(2) 0.001(2)
C22 0.041(3) 0.047(3) 0.055(3) -0.003(2) -0.001(2) -0.003(2)
C23 0.045(3) 0.044(3) 0.046(3) -0.001(2) -0.005(2) 0.004(2)
C24 0.046(3) 0.038(3) 0.037(3) -0.003(2) 0.005(2) 0.004(2)
C25 0.066(3) 0.052(3) 0.040(3) -0.001(2) 0.005(2) 0.009(3)
C26 0.064(3) 0.053(3) 0.040(3) 0.003(2) 0.016(2) 0.004(3)
C27 0.053(3) 0.042(3) 0.049(3) 0.002(2) 0.017(2) 0.001(2)
C28 0.058(3) 0.064(3) 0.061(3) 0.005(3) 0.028(3) 0.000(3)
C29 0.048(3) 0.076(4) 0.079(4) -0.001(3) 0.028(3) -0.014(3)
C30 0.044(3) 0.056(3) 0.054(3) -0.006(2) 0.009(2) 0.001(2)
C31 0.041(2) 0.038(2) 0.036(2) -0.002(2) 0.015(2) 0.000(2)
C32 0.042(2) 0.032(2) 0.037(2) 0.0015(19) 0.007(2) 0.003(2)
C33 0.045(3) 0.065(3) 0.066(3) -0.002(3) 0.011(3) 0.002(3)
C34 0.057(3) 0.081(4) 0.083(4) 0.011(3) 0.002(3) 0.003(3)
C35 0.060(3) 0.068(4) 0.070(4) 0.015(3) -0.020(3) 0.002(3)
C36 0.067(3) 0.047(3) 0.052(3) 0.004(2) -0.008(3) -0.010(3)
C37 0.090(4) 0.053(3) 0.042(3) 0.004(3) -0.013(3) -0.018(3)
C38 0.104(4) 0.046(3) 0.031(3) -0.001(2) 0.014(3) -0.022(3)
C39 0.080(3) 0.031(3) 0.043(3) -0.003(2) 0.024(3) -0.018(2)
C40 0.093(4) 0.048(3) 0.057(3) -0.011(3) 0.043(3) -0.016(3)
C41 0.074(4) 0.041(3) 0.082(4) -0.013(3) 0.050(3) -0.009(3)
C42 0.056(3) 0.035(3) 0.057(3) -0.005(2) 0.020(2) -0.002(2)
C43 0.057(3) 0.026(2) 0.036(2) -0.0035(19) 0.020(2) -0.011(2)
C44 0.052(3) 0.032(2) 0.034(2) 0.0032(19) 0.002(2) -0.009(2)
C45 0.051(3) 0.026(2) 0.035(3) -0.006(2) 0.007(2) 0.007(2)
C46 0.047(3) 0.023(2) 0.036(3) 0.0008(19) 0.015(2) -0.0034(19)
C47 0.051(3) 0.024(2) 0.044(3) -0.001(2) 0.021(2) 0.002(2)
C48 0.046(3) 0.028(3) 0.033(2) 0.0000(19) 0.017(2) 0.0007(19)
C49 0.056(3) 0.049(3) 0.039(3) 0.004(2) 0.013(2) -0.012(2)
C50 0.064(3) 0.039(3) 0.054(3) 0.011(2) -0.006(3) -0.018(2)

loop_
_atom_type_symbol
_atom_type_description
_atom_type_scat_dispersion_real
_atom_type_scat_dispersion_imag
_atom_type_scat_source
C C 0.0033 0.0016 'International Tables Vol C Tables 4.2.6.8 and 6.1.1.4'
H H 0.0000 0.0000 'International Tables Vol C Tables 4.2.6.8 and 6.1.1.4'
N N 0.0061 0.0033 'International Tables Vol C Tables 4.2.6.8 and 6.1.1.4'
O O 0.0106 0.0060 'International Tables Vol C Tables 4.2.6.8 and 6.1.1.4'
Co Co 0.3494 0.9721 'International Tables Vol C Tables 4.2.6.8 and 6.1.1.4'

loop_
_geom_angle_atom_site_label_1
_geom_angle_atom_site_label_2
_geom_angle_atom_site_label_3
_geom_angle
_geom_angle_site_symmetry_1
_geom_angle_site_symmetry_3
O1 Co1 N2 107.02(13) . .
O1 Co1 O3 104.18(13) . .
N2 Co1 O3 146.85(13) . .
O1 Co1 N6 93.03(14) . .
N2 Co1 N6 99.56(16) . .
O3 Co1 N6 89.61(15) . .
O1 Co1 N1 96.36(15) . .
N2 Co1 N1 78.80(15) . .
O3 Co1 N1 86.97(14) . .
N6 Co1 N1 170.54(15) . .
O1 Co1 O4 163.68(12) . .
N2 Co1 O4 89.05(12) . .
O3 Co1 O4 59.50(12) . .
N6 Co1 O4 86.87(14) . .
N1 Co1 O4 83.79(14) . .
O1 Co1 C4 134.48(14) . .
N2 Co1 C4 117.50(14) . .
O3 Co1 C4 30.30(12) . .
N6 Co1 C4 88.75(16) . .
N1 Co1 C4 83.85(16) . .
O4 Co1 C4 29.22(12) . .
O7 Co2 N4 109.98(14) . .
O7 Co2 O5 103.14(13) . .
N4 Co2 O5 144.27(13) . .
O7 Co2 N5 93.37(14) . .
N4 Co2 N5 101.69(15) . .
O5 Co2 N5 89.11(14) . .
O7 Co2 N3 94.74(14) . .
N4 Co2 N3 78.11(16) . .
O5 Co2 N3 86.34(14) . .
N5 Co2 N3 171.42(15) . .
O7 Co2 O6 162.32(13) . .
N4 Co2 O6 87.10(13) . .
O5 Co2 O6 59.19(12) . .
N5 Co2 O6 87.31(13) . .
N3 Co2 O6 84.12(13) . .
C30 N1 C31 116.8(4) . .
C30 N1 Co1 130.2(3) . .
C31 N1 Co1 112.6(3) . .
C21 N2 C32 117.8(4) . .
C21 N2 Co1 128.3(3) . .
C32 N2 Co1 113.9(3) . .
C44 N3 C33 119.2(4) . .
C44 N3 Co2 113.4(3) . .
C33 N3 Co2 127.2(4) . .
C42 N4 C43 117.3(4) . .
C42 N4 Co2 128.1(3) . .
C43 N4 Co2 114.6(3) . .
C50 N5 C49 116.9(4) . .
C50 N5 Co2 118.3(3) . .
C49 N5 Co2 122.6(3) . .
C16 N6 C12 116.6(4) . .
C16 N6 Co1 119.7(3) . .
C12 N6 Co1 122.4(3) . .
C1 O1 Co1 127.2(3) . .
C4 O3 Co1 92.1(3) . .
C4 O4 Co1 85.5(3) . .
C45 O5 Co2 93.8(3) . .
C45 O6 Co2 85.0(3) . .
C20 O7 Co2 123.3(3) . .
O2 C1 O1 125.4(4) . .
O2 C1 C2 118.6(4) . .
O1 C1 C2 116.1(4) . .
C3 C2 C6 118.3(4) . 1_545
C3 C2 C1 121.9(4) . .
C6 C2 C1 119.8(4) 1_545 .
C2 C3 C8 122.7(4) . 1_545
O4 C4 O3 122.7(4) . .
O4 C4 C5 119.5(4) . .
O3 C4 C5 117.7(4) . .
O4 C4 Co1 65.2(2) . .
O3 C4 Co1 57.6(2) . .
C5 C4 Co1 174.8(3) . .
C7 C5 C6 120.2(4) . .
C7 C5 C4 120.3(4) . .
C6 C5 C4 119.4(4) . .
C5 C6 C2 120.0(4) . 1_565
C5 C7 C8 120.9(4) . .
C7 C8 C3 117.8(4) . 1_565
C7 C8 C9 121.3(4) . .
C3 C8 C9 120.9(4) 1_565 .
C10 C9 C11 117.0(4) . .
C10 C9 C8 121.8(5) . .
C11 C9 C8 121.3(4) . .
C9 C10 C50 120.0(5) . 1_665
C49 C11 C9 120.2(5) 1_665 .
N6 C12 C13 123.8(4) . .
C12 C13 C14 119.4(4) . .
C13 C14 C15 117.2(5) . .
C13 C14 C17 121.5(4) . .
C15 C14 C17 121.2(4) . .
C14 C15 C16 118.9(4) . .
N6 C16 C15 123.8(5) . .
C18 C17 C47 118.3(4) . 1_565
C18 C17 C14 120.3(4) . .
C47 C17 C14 121.3(4) 1_565 .
C17 C18 C19 122.0(4) . .
C18 C19 C48 117.8(4) . 1_565
C18 C19 C20 121.2(4) . .
C48 C19 C20 120.9(4) 1_565 .
O8 C20 O7 125.5(4) . .
O8 C20 C19 118.2(4) . .
O7 C20 C19 116.2(4) . .
N2 C21 C22 123.2(5) . .
C23 C22 C21 120.5(5) . .
C22 C23 C24 118.4(4) . .
C23 C24 C32 117.7(5) . .
C23 C24 C25 123.3(4) . .
C32 C24 C25 118.9(5) . .
C26 C25 C24 121.7(5) . .
C25 C26 C27 120.4(5) . .
C31 C27 C28 118.0(5) . .
C31 C27 C26 119.6(5) . .
C28 C27 C26 122.4(5) . .
C29 C28 C27 119.1(5) . .
C28 C29 C30 119.3(5) . .
N1 C30 C29 123.0(5) . .
N1 C31 C27 123.8(4) . .
N1 C31 C32 115.4(4) . .
C27 C31 C32 120.8(4) . .
N2 C32 C24 122.4(4) . .
N2 C32 C31 119.1(4) . .
C24 C32 C31 118.5(5) . .
N3 C33 C34 120.7(6) . .
C35 C34 C33 121.3(6) . .
C34 C35 C36 120.2(5) . .
C44 C36 C37 119.6(6) . .
C44 C36 C35 115.1(6) . .
C37 C36 C35 125.3(5) . .
C38 C37 C36 120.9(5) . .
C37 C38 C39 123.0(6) . .
C40 C39 C43 116.8(5) . .
C40 C39 C38 125.7(5) . .
C43 C39 C38 117.5(5) . .
C41 C40 C39 120.3(6) . .
C40 C41 C42 120.8(6) . .
N4 C42 C41 121.1(5) . .
N4 C43 C39 123.7(5) . .
N4 C43 C44 117.2(4) . .
C39 C43 C44 119.2(4) . .
N3 C44 C36 123.4(5) . .
N3 C44 C43 116.7(4) . .
C36 C44 C43 119.9(5) . .
O6 C45 O5 121.9(4) . .
O6 C45 C46 120.3(4) . .
O5 C45 C46 117.8(4) . .
C48 C46 C47 119.9(4) . .
C48 C46 C45 120.5(4) . .
C47 C46 C45 119.7(4) . .
C46 C47 C17 120.5(4) . 1_545
C46 C48 C19 121.4(4) . 1_545
N5 C49 C11 123.0(5) . 1_445
N5 C50 C10 122.9(5) . 1_445

loop_
_geom_bond_atom_site_label_1
_geom_bond_atom_site_label_2
_geom_bond_distance
_geom_bond_site_symmetry_2
Co1 O1 2.017(3) .
Co1 N2 2.079(4) .
Co1 O3 2.123(3) .
Co1 N6 2.144(4) .
Co1 N1 2.150(4) .
Co1 O4 2.289(4) .
Co1 C4 2.514(5) .
Co2 O7 2.018(3) .
Co2 N4 2.091(4) .
Co2 O5 2.114(3) .
Co2 N5 2.131(4) .
Co2 N3 2.140(4) .
Co2 O6 2.322(4) .
N1 C30 1.333(6) .
N1 C31 1.370(6) .
N2 C21 1.331(6) .
N2 C32 1.345(6) .
N3 C44 1.350(6) .
N3 C33 1.351(7) .
N4 C42 1.354(6) .
N4 C43 1.353(6) .
N5 C50 1.340(6) .
N5 C49 1.347(6) .
N6 C16 1.322(6) .
N6 C12 1.344(6) .
O1 C1 1.276(5) .
O2 C1 1.236(5) .
O3 C4 1.269(5) .
O4 C4 1.231(5) .
O5 C45 1.272(6) .
O6 C45 1.243(6) .
O7 C20 1.281(5) .
O8 C20 1.231(5) .
C1 C2 1.519(6) .
C2 C3 1.374(6) .
C2 C6 1.402(6) 1_545
C3 C8 1.399(6) 1_545
C4 C5 1.513(6) .
C5 C7 1.369(6) .
C5 C6 1.404(6) .
C6 C2 1.402(6) 1_565
C7 C8 1.401(6) .
C8 C3 1.399(6) 1_565
C8 C9 1.470(6) .
C9 C10 1.382(7) .
C9 C11 1.385(7) .
C10 C50 1.386(7) 1_665
C11 C49 1.374(6) 1_665
C12 C13 1.376(6) .
C13 C14 1.384(6) .
C14 C15 1.394(6) .
C14 C17 1.484(6) .
C15 C16 1.393(6) .
C17 C18 1.388(6) .
C17 C47 1.405(6) 1_565
C18 C19 1.395(6) .
C19 C48 1.396(6) 1_565
C19 C20 1.521(6) .
C21 C22 1.376(6) .
C22 C23 1.357(7) .
C23 C24 1.408(7) .
C24 C32 1.417(6) .
C24 C25 1.438(7) .
C25 C26 1.343(7) .
C26 C27 1.437(7) .
C27 C31 1.382(7) .
C27 C28 1.399(7) .
C28 C29 1.375(8) .
C29 C30 1.403(7) .
C31 C32 1.442(6) .
C33 C34 1.378(7) .
C34 C35 1.346(9) .
C35 C36 1.436(9) .
C36 C44 1.408(7) .
C36 C37 1.417(8) .
C37 C38 1.321(8) .
C38 C39 1.448(8) .
C39 C40 1.390(8) .
C39 C43 1.422(7) .
C40 C41 1.335(8) .
C41 C42 1.420(7) .
C43 C44 1.442(7) .
C45 C46 1.513(6) .
C46 C48 1.378(6) .
C46 C47 1.386(6) .
C47 C17 1.405(6) 1_545
C48 C19 1.396(6) 1_545
C49 C11 1.374(6) 1_445
C50 C10 1.386(7) 1_445
